data_7131592
loop_
_publ_author_name
'Gore, Babasaheb Sopan'
'Wang, Jeh-Jeng'

_publ_section_title
;
 Visible-light-induced oxidant/additive-free atom-economic synthesis of
 multifunctionalized cyclopropanes <i>via</i> energy transfer.
;
_journal_issue 39
_journal_name_full 'Chemical communications (Cambridge, England)'
_journal_page_first 5878
_journal_page_last 5881
_journal_paper_doi 10.1039/d3cc01021j
_journal_volume 59
_journal_year 2023
_chemical_formula_moiety 'C24 H21 N O'
_chemical_formula_sum 'C24 H21 N O'
_chemical_formula_weight 339.42
_space_group_crystal_system monoclinic
_space_group_IT_number 14
_space_group_name_Hall '-P 2ybc'
_space_group_name_H-M_alt 'P 1 21/c 1'
_atom_sites_solution_hydrogens geom
_atom_sites_solution_primary dual
_audit_creation_date 2022-03-01
_audit_creation_method
;
Olex2 1.3-ac4
(compiled 2019.04.23 svn.r3594 for Rigaku Oxford Diffraction, GUI svn.r5739)
;
_audit_update_record
;
2022-12-14 deposited with the CCDC.	2023-04-11 downloaded from the CCDC.
;
_cell_angle_alpha 90
_cell_angle_beta 98.438(2)
_cell_angle_gamma 90
_cell_formula_units_Z 4
_cell_length_a 7.5385(2)
_cell_length_b 12.8334(3)
_cell_length_c 18.9919(3)
_cell_measurement_reflns_used 12634
_cell_measurement_temperature 113(2)
_cell_measurement_theta_max 26.6700
_cell_measurement_theta_min 1.9190
_cell_volume 1817.47(7)
_computing_cell_refinement 'CrysAlisPro 1.171.41.56a (Rigaku OD, 2020)'
_computing_data_collection 'CrysAlisPro 1.171.41.56a (Rigaku OD, 2020)'
_computing_data_reduction 'CrysAlisPro 1.171.41.56a (Rigaku OD, 2020)'
_computing_molecular_graphics 'Olex2 (Dolomanov et al., 2009)'
_computing_publication_material 'Olex2 (Dolomanov et al., 2009)'
_computing_structure_refinement 'ShelXL (Sheldrick, 2015)'
_computing_structure_solution 'ShelXT (Sheldrick, 2015)'
_diffrn_ambient_temperature 113(2)
_diffrn_detector 'Hybrid Pixel Array Detector'
_diffrn_detector_area_resol_mean 10.0000
_diffrn_measured_fraction_theta_full 1.000
_diffrn_measured_fraction_theta_max 1.000
_diffrn_measurement_details
;
List of Runs (angles in degrees, time in seconds):

  # Type    Start    End  Width  t~exp~   \w     \q     \k     \f   Frames
#--------------------------------------------------------------------------
  1  \w    -79.00 100.00   0.50   12.39    --   10.60  19.00  90.00  358
  2  \w    -15.00 100.00   0.50   12.39    --   10.60  77.00 150.00  230
  3  \w    -15.00 100.00   0.50   12.39    --   10.60  77.00-120.00  230
  4  \w    -38.00  79.00   0.50   12.39    --  -10.90  82.00-150.00  234
  5  \w   -100.00  27.00   0.50   12.39    --  -10.90 -38.00 -90.00  254
  6  \w    -79.00  41.00   0.50   12.39    --   10.60 -57.00  60.00  240
  7  \w    -79.00   3.00   0.50   12.39    --   10.60 -82.00 -60.00  164
  8  \w    -79.00  41.00   0.50   12.39    --   10.60 -57.00 -30.00  240
;
_diffrn_measurement_device 'four-circle diffractometer'
_diffrn_measurement_device_type 'XtaLAB Pro II AFC12 (RINC): Kappa single'
_diffrn_measurement_method '\w scans'
_diffrn_orient_matrix_type 'CrysAlisPro convention (1999,Acta A55,543-557)'
_diffrn_orient_matrix_UB_11 0.0620240000
_diffrn_orient_matrix_UB_12 0.0395196000
_diffrn_orient_matrix_UB_13 -0.0057853000
_diffrn_orient_matrix_UB_21 0.0358588000
_diffrn_orient_matrix_UB_22 -0.0009759000
_diffrn_orient_matrix_UB_23 0.0366861000
_diffrn_orient_matrix_UB_31 0.0625565000
_diffrn_orient_matrix_UB_32 -0.0386182000
_diffrn_orient_matrix_UB_33 -0.0068480000
_diffrn_radiation_monochromator mirror
_diffrn_radiation_probe x-ray
_diffrn_radiation_type 'Mo K\a'
_diffrn_radiation_wavelength 0.71073
_diffrn_reflns_av_R_equivalents 0.0387
_diffrn_reflns_av_unetI/netI 0.0263
_diffrn_reflns_Laue_measured_fraction_full 1.000
_diffrn_reflns_Laue_measured_fraction_max 1.000
_diffrn_reflns_limit_h_max 8
_diffrn_reflns_limit_h_min -8
_diffrn_reflns_limit_k_max 15
_diffrn_reflns_limit_k_min -15
_diffrn_reflns_limit_l_max 22
_diffrn_reflns_limit_l_min -22
_diffrn_reflns_number 27316
_diffrn_reflns_point_group_measured_fraction_full 1.000
_diffrn_reflns_point_group_measured_fraction_max 1.000
_diffrn_reflns_theta_full 24.997
_diffrn_reflns_theta_max 24.997
_diffrn_reflns_theta_min 1.922
_diffrn_source 'micro-focus sealed X-ray tube'
_diffrn_source_type 'Rigaku (Mo) X-ray Source'
_exptl_absorpt_coefficient_mu 0.075
_exptl_absorpt_correction_T_max 1.00000
_exptl_absorpt_correction_T_min 0.64295
_exptl_absorpt_correction_type multi-scan
_exptl_absorpt_process_details
;
CrysAlisPro 1.171.41.56a (Rigaku Oxford Diffraction, 2020)
Empirical absorption correction using spherical harmonics,
 implemented in SCALE3 ABSPACK scaling algorithm.
;
_exptl_crystal_colour 'clear colourless'
_exptl_crystal_colour_lustre clear
_exptl_crystal_colour_primary colourless
_exptl_crystal_density_diffrn 1.240
_exptl_crystal_description block
_exptl_crystal_F_000 720
_exptl_crystal_size_max 0.2
_exptl_crystal_size_mid 0.2
_exptl_crystal_size_min 0.15
_refine_diff_density_max 0.158
_refine_diff_density_min -0.230
_refine_diff_density_rms 0.040
_refine_ls_extinction_method none
_refine_ls_goodness_of_fit_ref 1.077
_refine_ls_hydrogen_treatment constr
_refine_ls_matrix_type full
_refine_ls_number_parameters 235
_refine_ls_number_reflns 3202
_refine_ls_number_restraints 0
_refine_ls_restrained_S_all 1.077
_refine_ls_R_factor_all 0.0545
_refine_ls_R_factor_gt 0.0424
_refine_ls_shift/su_max 0.001
_refine_ls_shift/su_mean 0.000
_refine_ls_structure_factor_coef Fsqd
_refine_ls_weighting_details 'w=1/[\s^2^(Fo^2^)+(0.0541P)^2^+0.5352P] where P=(Fo^2^+2Fc^2^)/3'
_refine_ls_weighting_scheme calc
_refine_ls_wR_factor_gt 0.1054
_refine_ls_wR_factor_ref 0.1124
_reflns_Friedel_coverage 0.000
_reflns_number_gt 2621
_reflns_number_total 3202
_reflns_threshold_expression 'I > 2\s(I)'
_cod_data_source_file d3cc01021j2.cif
_cod_data_source_block k11102-jjw-e
_cod_depositor_comments 'Adding full bibliography for 7131590--7131593.cif.'
_cod_database_code 7131592
_shelx_shelxl_version_number 2018/3
_chemical_oxdiff_formula 'C24 H20 N O'
_shelx_space_group_comment
;
The symmetry employed for this shelxl refinement is uniquely defined
by the following loop, which should always be used as a source of
symmetry information in preference to the above space-group names.
They are only intended as comments.
;
_diffrn_oxdiff_digest_frames
;
01e8a69df20e635989a5ff55b2860eb29b00025f2dd
;
_reflns_odcompleteness_completeness 99.72
_reflns_odcompleteness_iscentric 1
_reflns_odcompleteness_theta 26.32
_olex2_refinement_description
;
1. Fixed Uiso
 At 1.2 times of:
  All C(H) groups, All C(H,H) groups
2. Uiso/Uaniso restraints and constraints
O1 \\sim N1: within 3.8A with sigma of 0.01 and sigma for terminal atoms of 0.02
3.a Ternary CH refined with riding coordinates:
 C2(H2), C3(H3)
3.b Secondary CH2 refined with riding coordinates:
 C6(H6A,H6B), C7(H7A,H7B), C8(H8A,H8B), C9(H9A,H9B)
3.c Aromatic/amide H refined with riding coordinates:
 C4(H4), C13(H13), C14(H14), C15(H15), C16(H16), C17(H17), C20(H20), C21(H21),
 C22(H22), C23(H23), C24(H24)
;
_olex2_submission_special_instructions 'No special instructions were received'
_oxdiff_exptl_absorpt_empirical_details
;
Empirical correction (ABSPACK) includes:
- Absorption correction using spherical harmonics
- Frame scaling
;
_oxdiff_exptl_absorpt_empirical_full_max 1.556
_oxdiff_exptl_absorpt_empirical_full_min 0.621

loop_
_space_group_symop_operation_xyz
'x, y, z'
'-x, y+1/2, -z+1/2'
'-x, -y, -z'
'x, -y-1/2, z-1/2'

loop_
_atom_site_label
_atom_site_type_symbol
_atom_site_fract_x
_atom_site_fract_y
_atom_site_fract_z
_atom_site_U_iso_or_equiv
_atom_site_adp_type
_atom_site_occupancy
_atom_site_site_symmetry_order
_atom_site_calc_flag
_atom_site_refinement_flags_posn
_atom_site_refinement_flags_adp
_atom_site_refinement_flags_occupancy
_atom_site_disorder_assembly
_atom_site_disorder_group
O1 O 0.45948(13) 0.77617(8) 0.70436(5) 0.0305(3) Uani 1 1 d . U . . .
N1 N 0.2783(2) 0.51354(12) 0.85687(8) 0.0442(4) Uani 1 1 d . U . . .
C1 C 0.3035(2) 0.73924(12) 0.65338(8) 0.0280(4) Uani 1 1 d . . . . .
C2 C 0.21847(19) 0.65038(12) 0.69172(8) 0.0273(4) Uani 1 1 d . . . . .
H2 H 0.220629 0.584635 0.665612 0.033 Uiso 1 1 calc R . . . .
C3 C 0.02178(19) 0.68430(12) 0.69701(8) 0.0279(4) Uani 1 1 d . . . . .
H3 H 0.008747 0.691218 0.747382 0.033 Uiso 1 1 calc R . . . .
C4 C 0.0115(2) 0.79129(12) 0.66375(8) 0.0316(4) Uani 1 1 d . . . . .
H4 H -0.091975 0.831742 0.658491 0.038 Uiso 1 1 calc R . . . .
C5 C 0.1628(2) 0.82259(12) 0.64267(8) 0.0296(4) Uani 1 1 d . . . . .
C6 C 0.2069(2) 0.92080(13) 0.60616(9) 0.0375(4) Uani 1 1 d . . . . .
H6A H 0.295077 0.960513 0.637554 0.045 Uiso 1 1 calc R . . . .
H6B H 0.099774 0.963116 0.595214 0.045 Uiso 1 1 calc R . . . .
C7 C 0.2812(2) 0.89469(14) 0.53725(9) 0.0417(4) Uani 1 1 d . . . . .
H7A H 0.184981 0.867989 0.502380 0.050 Uiso 1 1 calc R . . . .
H7B H 0.326397 0.957809 0.518112 0.050 Uiso 1 1 calc R . . . .
C8 C 0.4317(2) 0.81402(15) 0.54966(9) 0.0406(4) Uani 1 1 d . . . . .
H8A H 0.468847 0.796294 0.504364 0.049 Uiso 1 1 calc R . . . .
H8B H 0.533952 0.844364 0.579608 0.049 Uiso 1 1 calc R . . . .
C9 C 0.3755(2) 0.71481(13) 0.58475(8) 0.0337(4) Uani 1 1 d . . . . .
H9A H 0.283803 0.679264 0.552284 0.040 Uiso 1 1 calc R . . . .
H9B H 0.477857 0.668576 0.594790 0.040 Uiso 1 1 calc R . . . .
C10 C 0.3411(2) 0.64555(12) 0.76205(8) 0.0278(3) Uani 1 1 d . . . . .
C11 C 0.4714(2) 0.71827(12) 0.76434(8) 0.0269(3) Uani 1 1 d . . . . .
C12 C 0.62553(19) 0.74419(12) 0.81846(8) 0.0267(3) Uani 1 1 d . . . . .
C13 C 0.7435(2) 0.82234(12) 0.80358(8) 0.0291(4) Uani 1 1 d . . . . .
H13 H 0.720484 0.859334 0.761111 0.035 Uiso 1 1 calc R . . . .
C14 C 0.8949(2) 0.84490(13) 0.85201(8) 0.0337(4) Uani 1 1 d . . . . .
H14 H 0.973370 0.896833 0.841872 0.040 Uiso 1 1 calc R . . . .
C15 C 0.9292(2) 0.79053(13) 0.91509(9) 0.0361(4) Uani 1 1 d . . . . .
H15 H 1.031844 0.805044 0.947090 0.043 Uiso 1 1 calc R . . . .
C16 C 0.8112(2) 0.71435(13) 0.93095(9) 0.0369(4) Uani 1 1 d . . . . .
H16 H 0.833737 0.678689 0.973967 0.044 Uiso 1 1 calc R . . . .
C17 C 0.6598(2) 0.69108(13) 0.88294(8) 0.0316(4) Uani 1 1 d . . . . .
H17 H 0.580802 0.639879 0.893804 0.038 Uiso 1 1 calc R . . . .
C18 C 0.3114(2) 0.57372(13) 0.81570(8) 0.0319(4) Uani 1 1 d . . . . .
C19 C -0.11717(19) 0.60735(12) 0.66241(8) 0.0279(3) Uani 1 1 d . . . . .
C20 C -0.2157(2) 0.54751(13) 0.70407(9) 0.0335(4) Uani 1 1 d . . . . .
H20 H -0.200540 0.557577 0.753078 0.040 Uiso 1 1 calc R . . . .
C21 C -0.3362(2) 0.47295(14) 0.67318(10) 0.0409(4) Uani 1 1 d . . . . .
H21 H -0.401638 0.433713 0.701551 0.049 Uiso 1 1 calc R . . . .
C22 C -0.3594(2) 0.45689(14) 0.60063(10) 0.0436(5) Uani 1 1 d . . . . .
H22 H -0.439077 0.406352 0.580104 0.052 Uiso 1 1 calc R . . . .
C23 C -0.2633(2) 0.51643(13) 0.55842(9) 0.0399(4) Uani 1 1 d . . . . .
H23 H -0.279087 0.506170 0.509419 0.048 Uiso 1 1 calc R . . . .
C24 C -0.1434(2) 0.59145(13) 0.58925(8) 0.0333(4) Uani 1 1 d . . . . .
H24 H -0.079919 0.631459 0.560595 0.040 Uiso 1 1 calc R . . . .

loop_
_atom_site_aniso_label
_atom_site_aniso_U_11
_atom_site_aniso_U_22
_atom_site_aniso_U_33
_atom_site_aniso_U_23
_atom_site_aniso_U_13
_atom_site_aniso_U_12
O1 0.0252(6) 0.0350(6) 0.0305(6) 0.0007(5) 0.0011(4) -0.0062(5)
N1 0.0410(9) 0.0408(9) 0.0481(9) 0.0082(7) -0.0021(7) -0.0094(7)
C1 0.0223(8) 0.0307(9) 0.0300(8) -0.0043(6) 0.0009(6) -0.0038(7)
C2 0.0226(8) 0.0259(8) 0.0331(8) -0.0045(6) 0.0029(6) 0.0009(6)
C3 0.0231(8) 0.0272(8) 0.0336(8) -0.0008(6) 0.0048(6) 0.0006(7)
C4 0.0274(9) 0.0262(8) 0.0409(9) -0.0021(7) 0.0040(7) 0.0027(7)
C5 0.0285(9) 0.0272(8) 0.0329(8) -0.0029(6) 0.0034(6) -0.0030(7)
C6 0.0357(9) 0.0309(9) 0.0454(9) 0.0026(7) 0.0041(7) -0.0032(7)
C7 0.0444(10) 0.0419(10) 0.0376(9) 0.0051(8) 0.0021(8) -0.0107(8)
C8 0.0377(10) 0.0517(11) 0.0333(9) -0.0008(8) 0.0084(7) -0.0061(9)
C9 0.0283(9) 0.0393(10) 0.0332(8) -0.0047(7) 0.0037(6) 0.0003(7)
C10 0.0244(8) 0.0252(8) 0.0336(8) -0.0015(6) 0.0034(6) 0.0015(6)
C11 0.0242(8) 0.0267(8) 0.0305(8) -0.0006(6) 0.0059(6) 0.0019(7)
C12 0.0215(8) 0.0263(8) 0.0328(8) -0.0063(6) 0.0061(6) 0.0021(6)
C13 0.0243(8) 0.0282(8) 0.0351(8) -0.0007(7) 0.0052(6) 0.0016(7)
C14 0.0263(8) 0.0325(9) 0.0427(9) -0.0046(7) 0.0059(7) -0.0055(7)
C15 0.0264(9) 0.0407(10) 0.0395(9) -0.0050(7) -0.0013(7) -0.0027(7)
C16 0.0363(10) 0.0400(10) 0.0328(8) 0.0005(7) -0.0003(7) -0.0016(8)
C17 0.0287(9) 0.0312(9) 0.0349(8) -0.0022(7) 0.0054(6) -0.0045(7)
C18 0.0242(8) 0.0300(9) 0.0398(9) 0.0003(8) -0.0008(7) -0.0014(7)
C19 0.0192(8) 0.0254(8) 0.0387(8) 0.0005(7) 0.0022(6) 0.0042(6)
C20 0.0264(9) 0.0328(9) 0.0417(9) 0.0018(7) 0.0063(7) 0.0014(7)
C21 0.0262(9) 0.0310(9) 0.0655(12) 0.0049(8) 0.0076(8) -0.0033(7)
C22 0.0271(9) 0.0290(9) 0.0701(13) -0.0047(9) -0.0087(8) -0.0011(7)
C23 0.0353(10) 0.0358(10) 0.0445(10) -0.0051(8) -0.0081(8) 0.0069(8)
C24 0.0268(8) 0.0325(9) 0.0398(9) 0.0024(7) 0.0019(7) 0.0033(7)

loop_
_atom_type_symbol
_atom_type_description
_atom_type_scat_dispersion_real
_atom_type_scat_dispersion_imag
_atom_type_scat_source
C C 0.0033 0.0016 'International Tables Vol C Tables 4.2.6.8 and 6.1.1.4'
H H 0.0000 0.0000 'International Tables Vol C Tables 4.2.6.8 and 6.1.1.4'
N N 0.0061 0.0033 'International Tables Vol C Tables 4.2.6.8 and 6.1.1.4'
O O 0.0106 0.0060 'International Tables Vol C Tables 4.2.6.8 and 6.1.1.4'

loop_
_geom_angle_atom_site_label_1
_geom_angle_atom_site_label_2
_geom_angle_atom_site_label_3
_geom_angle
_geom_angle_site_symmetry_1
_geom_angle_site_symmetry_3
_geom_angle_publ_flag
C11 O1 C1 108.79(11) . . ?
O1 C1 C2 105.78(11) . . ?
O1 C1 C5 109.70(12) . . ?
O1 C1 C9 106.09(12) . . ?
C5 C1 C2 104.88(12) . . ?
C5 C1 C9 111.49(13) . . ?
C9 C1 C2 118.61(13) . . ?
C1 C2 H2 111.0 . . ?
C1 C2 C3 106.76(12) . . ?
C3 C2 H2 111.0 . . ?
C10 C2 C1 101.84(12) . . ?
C10 C2 H2 111.0 . . ?
C10 C2 C3 114.71(12) . . ?
C2 C3 H3 108.7 . . ?
C4 C3 C2 102.57(12) . . ?
C4 C3 H3 108.7 . . ?
C4 C3 C19 114.91(12) . . ?
C19 C3 C2 113.09(12) . . ?
C19 C3 H3 108.7 . . ?
C3 C4 H4 122.9 . . ?
C5 C4 C3 114.11(14) . . ?
C5 C4 H4 122.9 . . ?
C1 C5 C6 117.53(14) . . ?
C4 C5 C1 111.47(14) . . ?
C4 C5 C6 130.80(15) . . ?
C5 C6 H6A 109.6 . . ?
C5 C6 H6B 109.6 . . ?
C5 C6 C7 110.14(14) . . ?
H6A C6 H6B 108.1 . . ?
C7 C6 H6A 109.6 . . ?
C7 C6 H6B 109.6 . . ?
C6 C7 H7A 109.2 . . ?
C6 C7 H7B 109.2 . . ?
H7A C7 H7B 107.9 . . ?
C8 C7 C6 111.84(14) . . ?
C8 C7 H7A 109.2 . . ?
C8 C7 H7B 109.2 . . ?
C7 C8 H8A 109.1 . . ?
C7 C8 H8B 109.1 . . ?
H8A C8 H8B 107.8 . . ?
C9 C8 C7 112.65(14) . . ?
C9 C8 H8A 109.1 . . ?
C9 C8 H8B 109.1 . . ?
C1 C9 C8 111.12(14) . . ?
C1 C9 H9A 109.4 . . ?
C1 C9 H9B 109.4 . . ?
C8 C9 H9A 109.4 . . ?
C8 C9 H9B 109.4 . . ?
H9A C9 H9B 108.0 . . ?
C11 C10 C2 110.36(13) . . ?
C11 C10 C18 128.11(14) . . ?
C18 C10 C2 121.51(13) . . ?
O1 C11 C12 114.35(13) . . ?
C10 C11 O1 113.22(13) . . ?
C10 C11 C12 132.40(14) . . ?
C13 C12 C11 118.80(13) . . ?
C17 C12 C11 121.94(14) . . ?
C17 C12 C13 119.22(14) . . ?
C12 C13 H13 119.9 . . ?
C14 C13 C12 120.13(15) . . ?
C14 C13 H13 119.9 . . ?
C13 C14 H14 119.9 . . ?
C15 C14 C13 120.14(15) . . ?
C15 C14 H14 119.9 . . ?
C14 C15 H15 119.9 . . ?
C14 C15 C16 120.15(15) . . ?
C16 C15 H15 119.9 . . ?
C15 C16 H16 119.9 . . ?
C15 C16 C17 120.18(15) . . ?
C17 C16 H16 119.9 . . ?
C12 C17 H17 119.9 . . ?
C16 C17 C12 120.14(15) . . ?
C16 C17 H17 119.9 . . ?
N1 C18 C10 176.01(16) . . ?
C20 C19 C3 120.31(14) . . ?
C24 C19 C3 121.09(14) . . ?
C24 C19 C20 118.54(15) . . ?
C19 C20 H20 119.7 . . ?
C21 C20 C19 120.69(16) . . ?
C21 C20 H20 119.7 . . ?
C20 C21 H21 119.9 . . ?
C22 C21 C20 120.26(17) . . ?
C22 C21 H21 119.9 . . ?
C21 C22 H22 120.2 . . ?
C21 C22 C23 119.70(16) . . ?
C23 C22 H22 120.2 . . ?
C22 C23 H23 120.0 . . ?
C22 C23 C24 120.06(16) . . ?
C24 C23 H23 120.0 . . ?
C19 C24 C23 120.75(16) . . ?
C19 C24 H24 119.6 . . ?
C23 C24 H24 119.6 . . ?

loop_
_geom_bond_atom_site_label_1
_geom_bond_atom_site_label_2
_geom_bond_distance
_geom_bond_site_symmetry_2
_geom_bond_publ_flag
O1 C1 1.4867(17) . ?
O1 C11 1.3520(18) . ?
N1 C18 1.152(2) . ?
C1 C2 1.542(2) . ?
C1 C5 1.499(2) . ?
C1 C9 1.516(2) . ?
C2 H2 0.9800 . ?
C2 C3 1.563(2) . ?
C2 C10 1.510(2) . ?
C3 H3 0.9800 . ?
C3 C4 1.509(2) . ?
C3 C19 1.517(2) . ?
C4 H4 0.9300 . ?
C4 C5 1.326(2) . ?
C5 C6 1.499(2) . ?
C6 H6A 0.9700 . ?
C6 H6B 0.9700 . ?
C6 C7 1.534(2) . ?
C7 H7A 0.9700 . ?
C7 H7B 0.9700 . ?
C7 C8 1.528(3) . ?
C8 H8A 0.9700 . ?
C8 H8B 0.9700 . ?
C8 C9 1.526(2) . ?
C9 H9A 0.9700 . ?
C9 H9B 0.9700 . ?
C10 C11 1.351(2) . ?
C10 C18 1.416(2) . ?
C11 C12 1.472(2) . ?
C12 C13 1.396(2) . ?
C12 C17 1.392(2) . ?
C13 H13 0.9300 . ?
C13 C14 1.387(2) . ?
C14 H14 0.9300 . ?
C14 C15 1.378(2) . ?
C15 H15 0.9300 . ?
C15 C16 1.384(2) . ?
C16 H16 0.9300 . ?
C16 C17 1.385(2) . ?
C17 H17 0.9300 . ?
C19 C20 1.393(2) . ?
C19 C24 1.389(2) . ?
C20 H20 0.9300 . ?
C20 C21 1.389(2) . ?
C21 H21 0.9300 . ?
C21 C22 1.379(3) . ?
C22 H22 0.9300 . ?
C22 C23 1.386(3) . ?
C23 H23 0.9300 . ?
C23 C24 1.390(2) . ?
C24 H24 0.9300 . ?

loop_
_geom_torsion_atom_site_label_1
_geom_torsion_atom_site_label_2
_geom_torsion_atom_site_label_3
_geom_torsion_atom_site_label_4
_geom_torsion
_geom_torsion_site_symmetry_1
_geom_torsion_site_symmetry_2
_geom_torsion_site_symmetry_3
_geom_torsion_site_symmetry_4
_geom_torsion_publ_flag
O1 C1 C2 C3 119.81(12) . . . . ?
O1 C1 C2 C10 -0.80(14) . . . . ?
O1 C1 C5 C4 -117.90(14) . . . . ?
O1 C1 C5 C6 66.69(16) . . . . ?
O1 C1 C9 C8 -68.73(16) . . . . ?
O1 C11 C12 C13 -0.86(19) . . . . ?
O1 C11 C12 C17 -178.94(13) . . . . ?
C1 O1 C11 C10 -0.69(17) . . . . ?
C1 O1 C11 C12 177.67(12) . . . . ?
C1 C2 C3 C4 -1.94(14) . . . . ?
C1 C2 C3 C19 122.41(13) . . . . ?
C1 C2 C10 C11 0.44(16) . . . . ?
C1 C2 C10 C18 179.29(14) . . . . ?
C1 C5 C6 C7 49.66(18) . . . . ?
C2 C1 C5 C4 -4.69(17) . . . . ?
C2 C1 C5 C6 179.90(12) . . . . ?
C2 C1 C9 C8 172.59(13) . . . . ?
C2 C3 C4 C5 -1.00(17) . . . . ?
C2 C3 C19 C20 110.26(16) . . . . ?
C2 C3 C19 C24 -66.77(18) . . . . ?
C2 C10 C11 O1 0.14(18) . . . . ?
C2 C10 C11 C12 -177.84(15) . . . . ?
C3 C2 C10 C11 -114.45(15) . . . . ?
C3 C2 C10 C18 64.40(19) . . . . ?
C3 C4 C5 C1 3.68(19) . . . . ?
C3 C4 C5 C6 178.30(15) . . . . ?
C3 C19 C20 C21 -176.55(14) . . . . ?
C3 C19 C24 C23 176.16(14) . . . . ?
C4 C3 C19 C20 -132.42(15) . . . . ?
C4 C3 C19 C24 50.5(2) . . . . ?
C4 C5 C6 C7 -124.69(18) . . . . ?
C5 C1 C2 C3 3.87(15) . . . . ?
C5 C1 C2 C10 -116.74(12) . . . . ?
C5 C1 C9 C8 50.65(17) . . . . ?
C5 C6 C7 C8 -50.10(19) . . . . ?
C6 C7 C8 C9 54.84(19) . . . . ?
C7 C8 C9 C1 -54.70(18) . . . . ?
C9 C1 C2 C3 -121.35(14) . . . . ?
C9 C1 C2 C10 118.04(14) . . . . ?
C9 C1 C5 C4 124.88(15) . . . . ?
C9 C1 C5 C6 -50.53(18) . . . . ?
C10 C2 C3 C4 110.05(14) . . . . ?
C10 C2 C3 C19 -125.60(14) . . . . ?
C10 C11 C12 C13 177.10(16) . . . . ?
C10 C11 C12 C17 -1.0(3) . . . . ?
C11 O1 C1 C2 0.93(15) . . . . ?
C11 O1 C1 C5 113.55(13) . . . . ?
C11 O1 C1 C9 -125.90(13) . . . . ?
C11 C12 C13 C14 -176.74(14) . . . . ?
C11 C12 C17 C16 176.76(14) . . . . ?
C12 C13 C14 C15 -0.2(2) . . . . ?
C13 C12 C17 C16 -1.3(2) . . . . ?
C13 C14 C15 C16 -1.1(2) . . . . ?
C14 C15 C16 C17 1.2(3) . . . . ?
C15 C16 C17 C12 0.0(2) . . . . ?
C17 C12 C13 C14 1.4(2) . . . . ?
C18 C10 C11 O1 -178.61(14) . . . . ?
C18 C10 C11 C12 3.4(3) . . . . ?
C19 C3 C4 C5 -124.13(15) . . . . ?
C19 C20 C21 C22 0.3(3) . . . . ?
C20 C19 C24 C23 -0.9(2) . . . . ?
C20 C21 C22 C23 -0.8(3) . . . . ?
C21 C22 C23 C24 0.4(2) . . . . ?
C22 C23 C24 C19 0.4(2) . . . . ?
C24 C19 C20 C21 0.6(2) . . . . ?
